data_7036288
loop_
_publ_author_name
'Cheisson, Thibault'
'Auffrant, Audrey'

_publ_section_title
;
 Palladium(ii) complexes featuring a mixed
 phosphine-pyridine-iminophosphorane pincer ligand: synthesis and
 reactivity.
;
_journal_issue 5
_journal_name_full 'Dalton transactions (Cambridge, England : 2003)'
_journal_page_first 2069
_journal_page_last 2078
_journal_paper_doi 10.1039/c5dt02789f
_journal_volume 45
_journal_year 2016
_chemical_formula_moiety 'C37 H32 Cl N2 P2 Pd, C7 H5 N, Cl'
_chemical_formula_sum 'C44 H37 Cl2 N3 P2 Pd'
_chemical_formula_weight 847.00
_chemical_name_systematic
;
 ?
;
_space_group_crystal_system monoclinic
_space_group_IT_number 14
_space_group_name_Hall '-P 2ybc'
_space_group_name_H-M_alt 'P 1 21/c 1'
_symmetry_space_group_name_Hall '-P 2ybc'
_symmetry_space_group_name_H-M 'P 1 21/c 1'
_atom_sites_solution_hydrogens geom
_audit_creation_method SHELXL-2013
_audit_update_record
;
2015-07-22 deposited with the CCDC.
2015-08-25 downloaded from the CCDC.
;
_cell_angle_alpha 90
_cell_angle_beta 108.913(3)
_cell_angle_gamma 90
_cell_formula_units_Z 4
_cell_length_a 9.635(1)
_cell_length_b 18.324(1)
_cell_length_c 23.370(1)
_cell_measurement_reflns_used 7019
_cell_measurement_temperature 150.0(1)
_cell_measurement_theta_max 27.485
_cell_measurement_theta_min 0.998
_cell_volume 3903.3(5)
_computing_cell_refinement 'DENZO (Otwinowski & Minor, 1997) & COLLECT'
_computing_data_collection 'COLLECT (Hooft, R.W.W., 1998)'
_computing_data_reduction 'DENZO & COLLECT'
_computing_molecular_graphics 'PLATON (Spek, 2009)'
_computing_structure_refinement 'SHELXL-2013 (Sheldrick, 2013)'
_computing_structure_solution 'SIR97 (Altomare et al., 1999)'
_diffrn_ambient_temperature 150.0(1)
_diffrn_measured_fraction_theta_full 0.996
_diffrn_measured_fraction_theta_max 0.994
_diffrn_measurement_device_type 'Kappa APEX II'
_diffrn_measurement_method 'phi and omega scans'
_diffrn_radiation_type MoK\a
_diffrn_radiation_wavelength 0.71069
_diffrn_reflns_av_R_equivalents 0.0466
_diffrn_reflns_av_unetI/netI 0.0385
_diffrn_reflns_laue_measured_fraction_full 0.996
_diffrn_reflns_laue_measured_fraction_max 0.994
_diffrn_reflns_limit_h_max 12
_diffrn_reflns_limit_h_min -12
_diffrn_reflns_limit_k_max 23
_diffrn_reflns_limit_k_min -23
_diffrn_reflns_limit_l_max 30
_diffrn_reflns_limit_l_min -30
_diffrn_reflns_number 32353
_diffrn_reflns_point_group_measured_fraction_full 0.996
_diffrn_reflns_point_group_measured_fraction_max 0.994
_diffrn_reflns_theta_full 25.240
_diffrn_reflns_theta_max 27.482
_diffrn_reflns_theta_min 2.887
_exptl_absorpt_coefficient_mu 0.730
_exptl_absorpt_correction_T_max 1.18057
_exptl_absorpt_correction_T_min 0.919431
_exptl_absorpt_correction_type multi-scan
_exptl_absorpt_process_details DENZO/SCALEPACK
_exptl_crystal_colour Yellow
_exptl_crystal_density_diffrn 1.441
_exptl_crystal_description Block
_exptl_crystal_F_000 1728
_exptl_crystal_size_max 0.420
_exptl_crystal_size_mid 0.060
_exptl_crystal_size_min 0.060
_refine_diff_density_max 0.478
_refine_diff_density_min -0.563
_refine_diff_density_rms 0.076
_refine_ls_extinction_method none
_refine_ls_goodness_of_fit_ref 1.077
_refine_ls_hydrogen_treatment constr
_refine_ls_matrix_type full
_refine_ls_number_parameters 469
_refine_ls_number_reflns 8915
_refine_ls_number_restraints 0
_refine_ls_restrained_S_all 1.077
_refine_ls_R_factor_all 0.0506
_refine_ls_R_factor_gt 0.0391
_refine_ls_shift/su_max 0.002
_refine_ls_shift/su_mean 0.000
_refine_ls_structure_factor_coef Fsqd
_refine_ls_weighting_details 'w=1/[\s^2^(Fo^2^)+(0.0061P)^2^+7.1699P] where P=(Fo^2^+2Fc^2^)/3'
_refine_ls_weighting_scheme calc
_refine_ls_wR_factor_gt 0.0739
_refine_ls_wR_factor_ref 0.0792
_reflns_Friedel_coverage 0.000
_reflns_number_gt 7573
_reflns_number_total 8915
_reflns_threshold_expression 'I > 2\s(I)'
_cod_data_source_file c5dt02789f2.cif
_cod_data_source_block tcmodal_pd
_cod_depositor_comments 'Adding full bibliography for 7036288--7036291.cif.'
_cod_database_code 7036288
_shelx_space_group_comment
;
The symmetry employed for this shelxl refinement is uniquely defined
by the following loop, which should always be used as a source of
symmetry information in preference to the above space-group names.
They are only intended as comments.
;
_shelx_estimated_absorpt_t_min 0.749
_shelx_estimated_absorpt_t_max 0.958
_shelxl_version_number 2013-4

loop_
_space_group_symop_operation_xyz
'x, y, z'
'-x, y+1/2, -z+1/2'
'-x, -y, -z'
'x, -y-1/2, z-1/2'

loop_
_atom_site_label
_atom_site_type_symbol
_atom_site_fract_x
_atom_site_fract_y
_atom_site_fract_z
_atom_site_U_iso_or_equiv
_atom_site_adp_type
_atom_site_occupancy
_atom_site_site_symmetry_order
_atom_site_calc_flag
_atom_site_refinement_flags_posn
_atom_site_refinement_flags_adp
Pd1 Pd 0.11809(2) -0.33734(2) -0.09316(2) 0.02026(6) Uani 1 1 d . .
Cl1 Cl 0.08380(9) -0.27305(4) -0.18096(3) 0.03576(17) Uani 1 1 d . .
P1 P 0.00558(8) -0.18499(4) -0.04171(3) 0.02185(14) Uani 1 1 d . .
P2 P 0.24143(8) -0.42535(4) -0.11999(3) 0.02096(14) Uani 1 1 d . .
N1 N 0.0087(3) -0.27215(12) -0.04680(10) 0.0235(5) Uani 1 1 d . .
N2 N 0.1436(2) -0.39963(12) -0.02028(9) 0.0202(4) Uani 1 1 d . .
C1 C 0.0563(3) -0.38403(14) 0.01297(12) 0.0225(5) Uani 1 1 d . .
C2 C 0.0580(3) -0.42818(15) 0.06146(12) 0.0261(6) Uani 1 1 d . .
H2 H -0.0033 -0.4173 0.0850 0.031 Uiso 1 1 calc R U
C3 C 0.1492(3) -0.48770(16) 0.07502(12) 0.0263(6) Uani 1 1 d . .
H3 H 0.1500 -0.5186 0.1078 0.032 Uiso 1 1 calc R U
C4 C 0.2405(3) -0.50317(15) 0.04104(11) 0.0243(6) Uani 1 1 d . .
H4 H 0.3047 -0.5440 0.0506 0.029 Uiso 1 1 calc R U
C5 C 0.2359(3) -0.45789(14) -0.00687(11) 0.0208(5) Uani 1 1 d . .
C6 C -0.0437(3) -0.31993(15) -0.00737(13) 0.0281(6) Uani 1 1 d . .
H6A H -0.1440 -0.3372 -0.0297 0.034 Uiso 1 1 calc R U
H6B H -0.0476 -0.2920 0.0283 0.034 Uiso 1 1 calc R U
C7 C 0.3302(3) -0.46767(14) -0.04601(11) 0.0220(5) Uani 1 1 d . .
H7A H 0.3455 -0.5203 -0.0513 0.026 Uiso 1 1 calc R U
H7B H 0.4272 -0.4448 -0.0265 0.026 Uiso 1 1 calc R U
C8 C -0.0155(3) -0.15710(15) 0.02898(12) 0.0270(6) Uani 1 1 d . .
C9 C 0.0967(4) -0.12410(18) 0.07422(14) 0.0392(7) Uani 1 1 d . .
H9 H 0.1868 -0.1126 0.0679 0.047 Uiso 1 1 calc R U
C10 C 0.0761(5) -0.1078(2) 0.12941(16) 0.0570(11) Uani 1 1 d . .
H10 H 0.1515 -0.0842 0.1605 0.068 Uiso 1 1 calc R U
C11 C -0.0540(5) -0.1262(2) 0.13853(17) 0.0567(11) Uani 1 1 d . .
H11 H -0.0667 -0.1161 0.1764 0.068 Uiso 1 1 calc R U
C12 C -0.1643(5) -0.1586(2) 0.09406(18) 0.0536(10) Uani 1 1 d . .
H12 H -0.2533 -0.1709 0.1009 0.064 Uiso 1 1 calc R U
C13 C -0.1469(4) -0.17351(18) 0.03915(15) 0.0392(8) Uani 1 1 d . .
H13 H -0.2251 -0.1952 0.0079 0.047 Uiso 1 1 calc R U
C14 C -0.1438(3) -0.14063(16) -0.09896(13) 0.0277(6) Uani 1 1 d . .
C15 C -0.2058(4) -0.07624(19) -0.08657(17) 0.0442(8) Uani 1 1 d . .
H15 H -0.1666 -0.0536 -0.0481 0.053 Uiso 1 1 calc R U
C16 C -0.3248(4) -0.0453(2) -0.13047(19) 0.0553(10) Uani 1 1 d . .
H16 H -0.3669 -0.0013 -0.1223 0.066 Uiso 1 1 calc R U
C17 C -0.3817(4) -0.0788(2) -0.18601(17) 0.0522(10) Uani 1 1 d . .
H17 H -0.4652 -0.0584 -0.2155 0.063 Uiso 1 1 calc R U
C18 C -0.3196(4) -0.1414(2) -0.19951(15) 0.0451(9) Uani 1 1 d . .
H18 H -0.3585 -0.1634 -0.2383 0.054 Uiso 1 1 calc R U
C19 C -0.1995(3) -0.17223(18) -0.15584(13) 0.0333(7) Uani 1 1 d . .
H19 H -0.1553 -0.2151 -0.1650 0.040 Uiso 1 1 calc R U
C20 C 0.1745(3) -0.14806(15) -0.04550(12) 0.0259(6) Uani 1 1 d . .
C21 C 0.1814(4) -0.07906(17) -0.06969(15) 0.0372(7) Uani 1 1 d . .
H21 H 0.0941 -0.0519 -0.0876 0.045 Uiso 1 1 calc R U
C22 C 0.3159(4) -0.0504(2) -0.06743(19) 0.0531(10) Uani 1 1 d . .
H22 H 0.3212 -0.0034 -0.0837 0.064 Uiso 1 1 calc R U
C23 C 0.4425(4) -0.0904(2) -0.0415(2) 0.0582(11) Uani 1 1 d . .
H23 H 0.5347 -0.0705 -0.0399 0.070 Uiso 1 1 calc R U
C24 C 0.4360(4) -0.1591(2) -0.01792(17) 0.0461(8) Uani 1 1 d . .
H24 H 0.5235 -0.1864 -0.0006 0.055 Uiso 1 1 calc R U
C25 C 0.3028(3) -0.18775(17) -0.01963(14) 0.0314(6) Uani 1 1 d . .
H25 H 0.2983 -0.2347 -0.0031 0.038 Uiso 1 1 calc R U
C26 C 0.3919(3) -0.40213(15) -0.14668(12) 0.0240(6) Uani 1 1 d . .
C27 C 0.4427(3) -0.44884(16) -0.18253(12) 0.0279(6) Uani 1 1 d . .
H27 H 0.3912 -0.4926 -0.1979 0.034 Uiso 1 1 calc R U
C28 C 0.5695(3) -0.43100(17) -0.19574(14) 0.0338(7) Uani 1 1 d . .
H28 H 0.6041 -0.4625 -0.2204 0.041 Uiso 1 1 calc R U
C29 C 0.6448(3) -0.36793(18) -0.17322(14) 0.0368(7) Uani 1 1 d . .
H29 H 0.7317 -0.3563 -0.1821 0.044 Uiso 1 1 calc R U
C30 C 0.5948(3) -0.32140(18) -0.13769(14) 0.0356(7) Uani 1 1 d . .
H30 H 0.6471 -0.2779 -0.1223 0.043 Uiso 1 1 calc R U
C31 C 0.4687(3) -0.33810(16) -0.12442(12) 0.0298(6) Uani 1 1 d . .
H31 H 0.4343 -0.3059 -0.1001 0.036 Uiso 1 1 calc R U
C32 C 0.1280(3) -0.49239(15) -0.17083(12) 0.0231(5) Uani 1 1 d . .
C33 C 0.0001(3) -0.46878(16) -0.21480(12) 0.0311(6) Uani 1 1 d . .
H33 H -0.0277 -0.4189 -0.2162 0.037 Uiso 1 1 calc R U
C34 C -0.0867(4) -0.51761(18) -0.25647(14) 0.0391(7) Uani 1 1 d . .
H34 H -0.1742 -0.5014 -0.2862 0.047 Uiso 1 1 calc R U
C35 C -0.0452(4) -0.59025(18) -0.25449(14) 0.0376(7) Uani 1 1 d . .
H35 H -0.1023 -0.6234 -0.2840 0.045 Uiso 1 1 calc R U
C36 C 0.0786(4) -0.61458(17) -0.20990(14) 0.0352(7) Uani 1 1 d . .
H36 H 0.1040 -0.6648 -0.2079 0.042 Uiso 1 1 calc R U
C37 C 0.1665(3) -0.56617(15) -0.16787(13) 0.0294(6) Uani 1 1 d . .
H37 H 0.2520 -0.5831 -0.1374 0.035 Uiso 1 1 calc R U
N3 N 0.5860(4) -0.40504(17) -0.33870(15) 0.0509(8) Uani 1 1 d . .
C38 C 0.5284(4) -0.35192(19) -0.33402(15) 0.0386(8) Uani 1 1 d . .
C39 C 0.4550(3) -0.28477(18) -0.32861(13) 0.0330(7) Uani 1 1 d . .
C40 C 0.4695(3) -0.22388(18) -0.36221(13) 0.0355(7) Uani 1 1 d . .
H40 H 0.5272 -0.2263 -0.3883 0.043 Uiso 1 1 calc R U
C41 C 0.3987(4) -0.1603(2) -0.35681(14) 0.0415(8) Uani 1 1 d . .
H41 H 0.4075 -0.1185 -0.3794 0.050 Uiso 1 1 calc R U
C42 C 0.3146(4) -0.1569(2) -0.31858(15) 0.0447(8) Uani 1 1 d . .
H42 H 0.2657 -0.1128 -0.3154 0.054 Uiso 1 1 calc R U
C43 C 0.3014(4) -0.2169(2) -0.28512(15) 0.0437(8) Uani 1 1 d . .
H43 H 0.2444 -0.2140 -0.2588 0.052 Uiso 1 1 calc R U
C44 C 0.3712(4) -0.28118(19) -0.28996(14) 0.0386(7) Uani 1 1 d . .
H44 H 0.3623 -0.3227 -0.2671 0.046 Uiso 1 1 calc R U
Cl2 Cl -0.38384(8) -0.15870(4) -0.47040(3) 0.03084(15) Uani 1 1 d . .

loop_
_atom_site_aniso_label
_atom_site_aniso_U_11
_atom_site_aniso_U_22
_atom_site_aniso_U_33
_atom_site_aniso_U_23
_atom_site_aniso_U_13
_atom_site_aniso_U_12
Pd1 0.02689(11) 0.01660(10) 0.02040(10) 0.00092(8) 0.01194(8) 0.00010(8)
Cl1 0.0529(5) 0.0300(4) 0.0317(4) 0.0121(3) 0.0238(3) 0.0095(3)
P1 0.0217(3) 0.0192(3) 0.0253(3) -0.0010(3) 0.0085(3) 0.0006(3)
P2 0.0272(4) 0.0178(3) 0.0209(3) 0.0003(3) 0.0119(3) 0.0000(3)
N1 0.0310(13) 0.0181(11) 0.0263(11) -0.0007(9) 0.0161(10) 0.0000(9)
N2 0.0226(11) 0.0194(11) 0.0204(10) -0.0022(9) 0.0094(9) -0.0046(9)
C1 0.0244(14) 0.0218(13) 0.0226(12) -0.0043(10) 0.0096(11) -0.0066(11)
C2 0.0287(15) 0.0299(15) 0.0229(13) -0.0026(11) 0.0126(11) -0.0094(12)
C3 0.0320(15) 0.0285(15) 0.0181(12) 0.0045(11) 0.0076(11) -0.0089(12)
C4 0.0272(14) 0.0225(14) 0.0210(12) 0.0016(11) 0.0048(11) -0.0037(11)
C5 0.0235(13) 0.0194(13) 0.0196(12) -0.0016(10) 0.0074(10) -0.0056(10)
C6 0.0311(15) 0.0256(15) 0.0353(15) -0.0007(12) 0.0214(13) -0.0008(12)
C7 0.0258(14) 0.0210(13) 0.0203(12) 0.0023(10) 0.0089(10) 0.0012(11)
C8 0.0305(15) 0.0212(13) 0.0298(14) -0.0010(11) 0.0106(12) 0.0048(12)
C9 0.0402(19) 0.0381(19) 0.0353(17) -0.0078(14) 0.0067(14) 0.0018(15)
C10 0.066(3) 0.061(3) 0.0361(19) -0.0184(18) 0.0051(18) 0.005(2)
C11 0.083(3) 0.056(2) 0.041(2) -0.0111(18) 0.034(2) 0.012(2)
C12 0.063(2) 0.054(2) 0.061(2) -0.013(2) 0.042(2) 0.002(2)
C13 0.0398(18) 0.0416(19) 0.0422(18) -0.0128(15) 0.0214(15) -0.0006(15)
C14 0.0212(14) 0.0275(15) 0.0338(15) 0.0059(12) 0.0081(11) 0.0020(11)
C15 0.041(2) 0.0377(19) 0.050(2) 0.0026(16) 0.0082(16) 0.0114(15)
C16 0.048(2) 0.050(2) 0.066(3) 0.016(2) 0.0162(19) 0.0229(18)
C17 0.0316(18) 0.069(3) 0.051(2) 0.030(2) 0.0056(16) 0.0100(18)
C18 0.0330(18) 0.064(2) 0.0350(17) 0.0163(17) 0.0070(14) 0.0013(17)
C19 0.0279(15) 0.0406(18) 0.0323(15) 0.0044(13) 0.0110(12) 0.0001(13)
C20 0.0246(14) 0.0250(14) 0.0293(14) -0.0019(11) 0.0104(11) -0.0010(11)
C21 0.0322(17) 0.0295(16) 0.0491(19) 0.0074(14) 0.0120(14) -0.0004(13)
C22 0.046(2) 0.041(2) 0.074(3) 0.0152(19) 0.022(2) -0.0102(17)
C23 0.037(2) 0.059(3) 0.082(3) 0.010(2) 0.024(2) -0.0136(18)
C24 0.0238(16) 0.046(2) 0.067(2) -0.0001(18) 0.0130(16) -0.0020(15)
C25 0.0256(15) 0.0290(15) 0.0398(16) -0.0011(13) 0.0109(12) -0.0011(12)
C26 0.0304(15) 0.0220(13) 0.0224(13) 0.0045(11) 0.0125(11) 0.0022(11)
C27 0.0338(16) 0.0247(14) 0.0303(14) 0.0008(12) 0.0172(12) 0.0004(12)
C28 0.0400(18) 0.0339(17) 0.0353(16) 0.0036(13) 0.0231(14) 0.0059(14)
C29 0.0313(16) 0.0435(19) 0.0408(17) 0.0127(15) 0.0190(14) 0.0002(14)
C30 0.0348(17) 0.0391(18) 0.0338(16) 0.0007(13) 0.0122(13) -0.0124(14)
C31 0.0360(16) 0.0287(15) 0.0281(14) 0.0001(12) 0.0153(12) -0.0050(13)
C32 0.0271(14) 0.0238(14) 0.0219(12) -0.0017(11) 0.0129(11) -0.0021(11)
C33 0.0409(18) 0.0252(15) 0.0272(14) 0.0005(12) 0.0110(13) -0.0001(13)
C34 0.0431(19) 0.0402(19) 0.0290(15) -0.0012(14) 0.0047(14) -0.0043(15)
C35 0.048(2) 0.0357(18) 0.0296(15) -0.0086(13) 0.0136(14) -0.0130(15)
C36 0.0486(19) 0.0239(15) 0.0399(17) -0.0058(13) 0.0238(15) -0.0055(14)
C37 0.0371(17) 0.0238(14) 0.0314(15) -0.0002(12) 0.0167(13) 0.0004(12)
N3 0.065(2) 0.0403(18) 0.063(2) -0.0028(15) 0.0423(17) -0.0028(16)
C38 0.046(2) 0.0389(19) 0.0390(17) 0.0005(14) 0.0243(15) -0.0078(15)
C39 0.0304(16) 0.0389(17) 0.0301(15) 0.0009(13) 0.0101(12) -0.0005(13)
C40 0.0343(17) 0.0456(19) 0.0278(15) 0.0059(14) 0.0120(13) -0.0018(14)
C41 0.0435(19) 0.047(2) 0.0329(16) 0.0156(15) 0.0116(14) 0.0095(16)
C42 0.0396(19) 0.055(2) 0.0389(18) 0.0098(16) 0.0124(15) 0.0143(17)
C43 0.0407(19) 0.059(2) 0.0379(17) 0.0134(16) 0.0214(15) 0.0148(17)
C44 0.0401(18) 0.0446(19) 0.0355(16) 0.0118(14) 0.0182(14) 0.0034(15)
Cl2 0.0412(4) 0.0237(3) 0.0308(3) 0.0008(3) 0.0159(3) -0.0003(3)

loop_
_atom_type_symbol
_atom_type_description
_atom_type_scat_dispersion_real
_atom_type_scat_dispersion_imag
_atom_type_scat_source
C C 0.0033 0.0016 'International Tables Vol C Tables 4.2.6.8 and 6.1.1.4'
H H 0.0000 0.0000 'International Tables Vol C Tables 4.2.6.8 and 6.1.1.4'
Cl Cl 0.1484 0.1585 'International Tables Vol C Tables 4.2.6.8 and 6.1.1.4'
N N 0.0061 0.0033 'International Tables Vol C Tables 4.2.6.8 and 6.1.1.4'
P P 0.1023 0.0942 'International Tables Vol C Tables 4.2.6.8 and 6.1.1.4'
Pd Pd -0.9988 1.0072 'International Tables Vol C Tables 4.2.6.8 and 6.1.1.4'

loop_
_geom_angle_atom_site_label_1
_geom_angle_atom_site_label_2
_geom_angle_atom_site_label_3
_geom_angle
N2 Pd1 N1 80.20(9)
N2 Pd1 P2 84.04(6)
N1 Pd1 P2 164.23(6)
N2 Pd1 Cl1 175.95(6)
N1 Pd1 Cl1 102.56(6)
P2 Pd1 Cl1 93.19(3)
N1 P1 C20 109.50(12)
N1 P1 C8 111.16(12)
C20 P1 C8 108.19(13)
N1 P1 C14 114.99(13)
C20 P1 C14 108.14(13)
C8 P1 C14 104.57(13)
C26 P2 C32 108.36(12)
C26 P2 C7 104.13(12)
C32 P2 C7 109.26(12)
C26 P2 Pd1 119.46(9)
C32 P2 Pd1 114.55(9)
C7 P2 Pd1 99.81(9)
C6 N1 P1 121.82(18)
C6 N1 Pd1 108.30(16)
P1 N1 Pd1 128.81(12)
C1 N2 C5 121.2(2)
C1 N2 Pd1 116.28(18)
C5 N2 Pd1 122.39(17)
N2 C1 C2 120.1(3)
N2 C1 C6 116.2(2)
C2 C1 C6 123.6(2)
C3 C2 C1 119.3(3)
C3 C2 H2 120.3
C1 C2 H2 120.3
C2 C3 C4 120.4(2)
C2 C3 H3 119.8
C4 C3 H3 119.8
C5 C4 C3 118.6(3)
C5 C4 H4 120.7
C3 C4 H4 120.7
N2 C5 C4 120.3(2)
N2 C5 C7 115.8(2)
C4 C5 C7 123.9(2)
N1 C6 C1 110.5(2)
N1 C6 H6A 109.6
C1 C6 H6A 109.6
N1 C6 H6B 109.6
C1 C6 H6B 109.6
H6A C6 H6B 108.1
C5 C7 P2 109.64(18)
C5 C7 H7A 109.7
P2 C7 H7A 109.7
C5 C7 H7B 109.7
P2 C7 H7B 109.7
H7A C7 H7B 108.2
C9 C8 C13 119.5(3)
C9 C8 P1 122.2(2)
C13 C8 P1 118.2(2)
C8 C9 C10 119.3(3)
C8 C9 H9 120.4
C10 C9 H9 120.4
C11 C10 C9 119.9(3)
C11 C10 H10 120.1
C9 C10 H10 120.1
C12 C11 C10 120.8(3)
C12 C11 H11 119.6
C10 C11 H11 119.6
C11 C12 C13 120.0(4)
C11 C12 H12 120.0
C13 C12 H12 120.0
C12 C13 C8 120.5(3)
C12 C13 H13 119.7
C8 C13 H13 119.7
C19 C14 C15 119.5(3)
C19 C14 P1 119.2(2)
C15 C14 P1 121.2(2)
C16 C15 C14 119.9(3)
C16 C15 H15 120.0
C14 C15 H15 120.0
C17 C16 C15 119.7(4)
C17 C16 H16 120.1
C15 C16 H16 120.1
C18 C17 C16 121.1(3)
C18 C17 H17 119.4
C16 C17 H17 119.4
C17 C18 C19 119.3(3)
C17 C18 H18 120.3
C19 C18 H18 120.3
C14 C19 C18 120.3(3)
C14 C19 H19 119.8
C18 C19 H19 119.8
C25 C20 C21 119.8(3)
C25 C20 P1 118.3(2)
C21 C20 P1 121.7(2)
C22 C21 C20 119.7(3)
C22 C21 H21 120.2
C20 C21 H21 120.2
C23 C22 C21 119.9(3)
C23 C22 H22 120.0
C21 C22 H22 120.0
C22 C23 C24 120.6(3)
C22 C23 H23 119.7
C24 C23 H23 119.7
C25 C24 C23 119.8(3)
C25 C24 H24 120.1
C23 C24 H24 120.1
C24 C25 C20 120.1(3)
C24 C25 H25 119.9
C20 C25 H25 119.9
C27 C26 C31 119.6(3)
C27 C26 P2 122.8(2)
C31 C26 P2 117.2(2)
C28 C27 C26 119.6(3)
C28 C27 H27 120.2
C26 C27 H27 120.2
C29 C28 C27 120.3(3)
C29 C28 H28 119.8
C27 C28 H28 119.8
C28 C29 C30 120.3(3)
C28 C29 H29 119.9
C30 C29 H29 119.9
C29 C30 C31 120.1(3)
C29 C30 H30 119.9
C31 C30 H30 119.9
C30 C31 C26 120.1(3)
C30 C31 H31 120.0
C26 C31 H31 120.0
C33 C32 C37 119.6(3)
C33 C32 P2 118.4(2)
C37 C32 P2 122.0(2)
C34 C33 C32 120.4(3)
C34 C33 H33 119.8
C32 C33 H33 119.8
C33 C34 C35 119.6(3)
C33 C34 H34 120.2
C35 C34 H34 120.2
C36 C35 C34 120.3(3)
C36 C35 H35 119.8
C34 C35 H35 119.8
C35 C36 C37 120.5(3)
C35 C36 H36 119.7
C37 C36 H36 119.7
C36 C37 C32 119.4(3)
C36 C37 H37 120.3
C32 C37 H37 120.3
N3 C38 C39 179.6(4)
C44 C39 C40 120.7(3)
C44 C39 C38 120.0(3)
C40 C39 C38 119.3(3)
C41 C40 C39 118.8(3)
C41 C40 H40 120.6
C39 C40 H40 120.6
C40 C41 C42 120.5(3)
C40 C41 H41 119.7
C42 C41 H41 119.7
C43 C42 C41 120.5(3)
C43 C42 H42 119.7
C41 C42 H42 119.7
C44 C43 C42 119.9(3)
C44 C43 H43 120.1
C42 C43 H43 120.1
C43 C44 C39 119.6(3)
C43 C44 H44 120.2
C39 C44 H44 120.2

loop_
_geom_bond_atom_site_label_1
_geom_bond_atom_site_label_2
_geom_bond_distance
Pd1 N2 1.998(2)
Pd1 N1 2.110(2)
Pd1 P2 2.2112(7)
Pd1 Cl1 2.2953(7)
P1 N1 1.603(2)
P1 C20 1.791(3)
P1 C8 1.803(3)
P1 C14 1.809(3)
P2 C26 1.805(3)
P2 C32 1.809(3)
P2 C7 1.834(3)
N1 C6 1.474(3)
N2 C1 1.348(3)
N2 C5 1.359(3)
C1 C2 1.388(4)
C1 C6 1.495(4)
C2 C3 1.371(4)
C2 H2 0.9500
C3 C4 1.393(4)
C3 H3 0.9500
C4 C5 1.383(4)
C4 H4 0.9500
C5 C7 1.494(3)
C6 H6A 0.9900
C6 H6B 0.9900
C7 H7A 0.9900
C7 H7B 0.9900
C8 C9 1.382(4)
C8 C13 1.395(4)
C9 C10 1.399(5)
C9 H9 0.9500
C10 C11 1.380(6)
C10 H10 0.9500
C11 C12 1.358(6)
C11 H11 0.9500
C12 C13 1.374(4)
C12 H12 0.9500
C13 H13 0.9500
C14 C19 1.389(4)
C14 C15 1.395(4)
C15 C16 1.388(5)
C15 H15 0.9500
C16 C17 1.379(6)
C16 H16 0.9500
C17 C18 1.376(5)
C17 H17 0.9500
C18 C19 1.391(4)
C18 H18 0.9500
C19 H19 0.9500
C20 C25 1.392(4)
C20 C21 1.395(4)
C21 C22 1.383(4)
C21 H21 0.9500
C22 C23 1.383(5)
C22 H22 0.9500
C23 C24 1.384(5)
C23 H23 0.9500
C24 C25 1.376(4)
C24 H24 0.9500
C25 H25 0.9500
C26 C27 1.393(4)
C26 C31 1.395(4)
C27 C28 1.392(4)
C27 H27 0.9500
C28 C29 1.376(4)
C28 H28 0.9500
C29 C30 1.382(4)
C29 H29 0.9500
C30 C31 1.382(4)
C30 H30 0.9500
C31 H31 0.9500
C32 C33 1.393(4)
C32 C37 1.398(4)
C33 C34 1.386(4)
C33 H33 0.9500
C34 C35 1.386(5)
C34 H34 0.9500
C35 C36 1.379(5)
C35 H35 0.9500
C36 C37 1.389(4)
C36 H36 0.9500
C37 H37 0.9500
N3 C38 1.143(4)
C38 C39 1.445(5)
C39 C44 1.394(4)
C39 C40 1.397(4)
C40 C41 1.376(5)
C40 H40 0.9500
C41 C42 1.389(4)
C41 H41 0.9500
C42 C43 1.379(5)
C42 H42 0.9500
C43 C44 1.379(5)
C43 H43 0.9500
C44 H44 0.9500
